data_7120837
loop_
_publ_author_name
'Liu, Guangfeng'
'Gu, Peiyang'
'NIE, Lina'
'zhang, qichun'

_publ_section_title
;
 Simultaneous Crystallization of in situ Formed Conjugated Polymer and
 Inorganic Matrix for Structure Solving
;
_journal_name_full 'Chem. Commun.'
_journal_paper_doi 10.1039/C7CC06620A
_journal_year 2017
_chemical_formula_sum 'C5 H6 Br3 N O Pb'
_chemical_formula_weight 543.03
_space_group_crystal_system triclinic
_space_group_IT_number 2
_space_group_name_Hall '-P 1'
_space_group_name_H-M_alt 'P -1'
_symmetry_space_group_name_Hall '-P 1'
_symmetry_space_group_name_H-M 'P -1'
_atom_sites_solution_hydrogens geom
_audit_creation_method SHELXL-2014/7
_audit_update_record
;
2017-08-01 deposited with the CCDC.
2017-10-26 downloaded from the CCDC.
;
_cell_angle_alpha 103.012(2)
_cell_angle_beta 97.348(2)
_cell_angle_gamma 94.651(2)
_cell_formula_units_Z 2
_cell_length_a 4.3093(8)
_cell_length_b 10.586(2)
_cell_length_c 12.335(2)
_cell_measurement_reflns_used 5888
_cell_measurement_temperature 296(2)
_cell_measurement_theta_max 27.50
_cell_measurement_theta_min 2.29
_cell_volume 540.22(17)
_computing_cell_refinement 'Bruker SAINT'
_computing_data_collection 'Bruker APEX3'
_computing_data_reduction 'Bruker SAINT'
_computing_molecular_graphics 'Bruker SHELXTL'
_computing_publication_material 'Bruker SHELXTL'
_computing_structure_refinement 'SHELXL-2014 (Sheldrick 2014)'
_computing_structure_solution 'SHELXS-97 (Sheldrick 2008)'
_diffrn_ambient_temperature 296(2)
_diffrn_measured_fraction_theta_full 0.993
_diffrn_measured_fraction_theta_max 0.987
_diffrn_measurement_device_type 'Bruker APEX-II CCD'
_diffrn_measurement_method '\f and \w scans'
_diffrn_radiation_type MoK\a
_diffrn_radiation_wavelength 0.71073
_diffrn_reflns_av_unetI/netI 0.0375
_diffrn_reflns_Laue_measured_fraction_full 0.993
_diffrn_reflns_Laue_measured_fraction_max 0.987
_diffrn_reflns_limit_h_max 5
_diffrn_reflns_limit_h_min -5
_diffrn_reflns_limit_k_max 13
_diffrn_reflns_limit_k_min -13
_diffrn_reflns_limit_l_max 16
_diffrn_reflns_limit_l_min 0
_diffrn_reflns_number 2481
_diffrn_reflns_point_group_measured_fraction_full 0.993
_diffrn_reflns_point_group_measured_fraction_max 0.987
_diffrn_reflns_theta_full 25.242
_diffrn_reflns_theta_max 27.547
_diffrn_reflns_theta_min 1.987
_exptl_absorpt_coefficient_mu 26.660
_exptl_absorpt_correction_T_max 0.094913
_exptl_absorpt_correction_T_min 0.016785
_exptl_absorpt_correction_type multi-scan
_exptl_absorpt_process_details 'Bruker TWINABS'
_exptl_crystal_colour colourless
_exptl_crystal_density_diffrn 3.338
_exptl_crystal_description prism
_exptl_crystal_F_000 476
_exptl_crystal_size_max 0.210
_exptl_crystal_size_mid 0.110
_exptl_crystal_size_min 0.101
_refine_diff_density_max 1.191
_refine_diff_density_min -2.118
_refine_diff_density_rms 0.255
_refine_ls_extinction_method none
_refine_ls_goodness_of_fit_ref 1.081
_refine_ls_hydrogen_treatment constr
_refine_ls_matrix_type full
_refine_ls_number_parameters 102
_refine_ls_number_reflns 2481
_refine_ls_number_restraints 42
_refine_ls_restrained_S_all 1.072
_refine_ls_R_factor_all 0.0450
_refine_ls_R_factor_gt 0.0368
_refine_ls_shift/su_max 0.001
_refine_ls_shift/su_mean 0.000
_refine_ls_structure_factor_coef Fsqd
_refine_ls_weighting_details 'w=1/[\s^2^(Fo^2^)+(0.0605P)^2^+0.3663P] where P=(Fo^2^+2Fc^2^)/3'
_refine_ls_weighting_scheme calc
_refine_ls_wR_factor_gt 0.1000
_refine_ls_wR_factor_ref 0.1044
_reflns_Friedel_coverage 0.000
_reflns_number_gt 2112
_reflns_number_total 2481
_reflns_threshold_expression 'I > 2\s(I)'
_cod_data_source_file c7cc06620a3.cif
_cod_data_source_block liujie201719_0m_5
_cod_original_cell_volume 540.23(18)
_cod_database_code 7120837
_shelx_shelxl_version_number 2014/7
_shelx_space_group_comment
;
The symmetry employed for this shelxl refinement is uniquely defined
by the following loop, which should always be used as a source of
symmetry information in preference to the above space-group names.
They are only intended as comments.
;
_shelx_estimated_absorpt_t_min 0.071
_shelx_estimated_absorpt_t_max 0.174

loop_
_space_group_symop_operation_xyz
'x, y, z'
'-x, -y, -z'

loop_
_atom_site_label
_atom_site_type_symbol
_atom_site_fract_x
_atom_site_fract_y
_atom_site_fract_z
_atom_site_U_iso_or_equiv
_atom_site_adp_type
_atom_site_occupancy
_atom_site_site_symmetry_order
_atom_site_calc_flag
_atom_site_refinement_flags_posn
_atom_site_refinement_flags_adp
Pb1 Pb 0.28773(7) 0.68451(3) 0.60486(2) 0.03945(13) Uani 1 1 d . .
N1 N 0.910(3) 0.8508(8) 0.2676(7) 0.0704(5) Uani 1 1 d . U
H6 H 0.9096 0.8978 0.3342 0.084 Uiso 1 1 calc R U
Br1 Br 0.7658(2) 0.50092(8) 0.65295(7) 0.0462(2) Uani 1 1 d . .
O1 O 0.901(2) 0.6337(7) -0.0471(5) 0.0705(5) Uani 1 1 d . U
H3 H 1.0376 0.6649 -0.0770 0.106 Uiso 1 1 calc R U
C1 C 0.775(3) 0.7248(10) 0.2394(8) 0.0704(5) Uani 1 1 d . U
H1 H 0.6873 0.6890 0.2925 0.084 Uiso 1 1 calc R U
C2 C 0.767(3) 0.6517(11) 0.1329(8) 0.0704(5) Uani 1 1 d . U
H2 H 0.6739 0.5658 0.1119 0.085 Uiso 1 1 calc R U
Br2 Br 0.3979(2) 0.82372(10) 0.83017(8) 0.0585(3) Uani 1 1 d . .
C3 C 0.903(3) 0.7083(10) 0.0562(8) 0.0704(5) Uani 1 1 d . U
Br3 Br -0.2123(2) 0.85437(8) 0.54003(7) 0.0460(2) Uani 1 1 d . .
C4 C 1.033(3) 0.8351(10) 0.0861(8) 0.0704(5) Uani 1 1 d . U
H4 H 1.1121 0.8751 0.0340 0.085 Uiso 1 1 calc R U
C5 C 1.042(3) 0.9012(11) 0.1950(8) 0.0704(5) Uani 1 1 d . U
H5 H 1.1453 0.9854 0.2185 0.084 Uiso 1 1 calc R U

loop_
_atom_site_aniso_label
_atom_site_aniso_U_11
_atom_site_aniso_U_22
_atom_site_aniso_U_33
_atom_site_aniso_U_23
_atom_site_aniso_U_13
_atom_site_aniso_U_12
Pb1 0.03588(19) 0.04037(19) 0.0427(2) 0.00893(13) 0.01087(13) 0.00274(13)
N1 0.1117(10) 0.0556(9) 0.0456(9) 0.0105(9) 0.0188(9) 0.0127(9)
Br1 0.0477(5) 0.0440(4) 0.0491(5) 0.0159(4) 0.0087(4) 0.0016(4)
O1 0.1117(10) 0.0557(9) 0.0457(9) 0.0105(9) 0.0188(9) 0.0128(9)
C1 0.1117(10) 0.0556(9) 0.0457(9) 0.0105(9) 0.0188(9) 0.0127(9)
C2 0.1117(10) 0.0556(9) 0.0457(9) 0.0105(9) 0.0188(9) 0.0127(9)
Br2 0.0618(6) 0.0675(6) 0.0434(5) 0.0055(4) 0.0129(4) 0.0062(5)
C3 0.1117(10) 0.0556(9) 0.0457(9) 0.0105(9) 0.0188(9) 0.0127(9)
Br3 0.0538(5) 0.0431(4) 0.0432(5) 0.0133(4) 0.0134(4) 0.0006(4)
C4 0.1117(10) 0.0556(9) 0.0457(9) 0.0105(9) 0.0188(9) 0.0127(9)
C5 0.1117(10) 0.0556(9) 0.0457(9) 0.0105(9) 0.0188(9) 0.0127(9)

loop_
_atom_type_symbol
_atom_type_description
_atom_type_scat_dispersion_real
_atom_type_scat_dispersion_imag
_atom_type_scat_source
C C 0.0033 0.0016 'International Tables Vol C Tables 4.2.6.8 and 6.1.1.4'
H H 0.0000 0.0000 'International Tables Vol C Tables 4.2.6.8 and 6.1.1.4'
Br Br -0.2901 2.4595 'International Tables Vol C Tables 4.2.6.8 and 6.1.1.4'
N N 0.0061 0.0033 'International Tables Vol C Tables 4.2.6.8 and 6.1.1.4'
O O 0.0106 0.0060 'International Tables Vol C Tables 4.2.6.8 and 6.1.1.4'
Pb Pb -3.3944 10.1111 'International Tables Vol C Tables 4.2.6.8 and 6.1.1.4'

loop_
_geom_angle_atom_site_label_1
_geom_angle_atom_site_label_2
_geom_angle_atom_site_label_3
_geom_angle
_geom_angle_site_symmetry_1
_geom_angle_site_symmetry_3
Br2 Pb1 Br3 93.10(3) . 1_655
Br2 Pb1 Br1 91.06(3) . .
Br3 Pb1 Br1 90.21(3) 1_655 .
Br2 Pb1 Br1 91.06(3) . 1_455
Br3 Pb1 Br1 175.84(2) 1_655 1_455
Br1 Pb1 Br1 90.00(3) . 1_455
Br2 Pb1 Br3 93.04(3) . .
Br3 Pb1 Br3 90.76(3) 1_655 .
Br1 Pb1 Br3 175.73(2) . .
Br1 Pb1 Br3 88.72(3) 1_455 .
C5 N1 C1 120.9(9) . .
C5 N1 H6 119.5 . .
C1 N1 H6 119.5 . .
Pb1 Br1 Pb1 90.01(3) . 1_655
C3 O1 H3 109.5 . .
C2 C1 N1 119.5(10) . .
C2 C1 H1 120.3 . .
N1 C1 H1 120.3 . .
C1 C2 C3 118.6(11) . .
C1 C2 H2 120.7 . .
C3 C2 H2 120.7 . .
O1 C3 C4 121.7(10) . .
O1 C3 C2 117.6(10) . .
C4 C3 C2 120.7(10) . .
Pb1 Br3 Pb1 90.76(3) 1_455 .
C3 C4 C5 117.6(10) . .
C3 C4 H4 121.2 . .
C5 C4 H4 121.2 . .
N1 C5 C4 122.5(11) . .
N1 C5 H5 118.7 . .
C4 C5 H5 118.7 . .

loop_
_geom_bond_atom_site_label_1
_geom_bond_atom_site_label_2
_geom_bond_distance
_geom_bond_site_symmetry_2
Pb1 Br2 2.7974(11) .
Pb1 Br3 2.9959(9) 1_655
Pb1 Br1 3.0380(10) .
Pb1 Br1 3.0560(9) 1_455
Pb1 Br3 3.0578(10) .
N1 C5 1.305(14) .
N1 C1 1.362(13) .
N1 H6 0.8600 .
Br1 Pb1 3.0560(9) 1_655
O1 C3 1.338(11) .
O1 H3 0.8200 .
C1 C2 1.361(13) .
C1 H1 0.9300 .
C2 C3 1.391(15) .
C2 H2 0.9300 .
C3 C4 1.361(15) .
Br3 Pb1 2.9959(9) 1_455
C4 C5 1.362(13) .
C4 H4 0.9300 .
C5 H5 0.9300 .
